data_1564386
loop_
_publ_author_name
'Pham, Quoc Hoang'
'Tague, Andrew James'
'Richardson, Christopher'
'Hyland, Christopher James Timothy'
'Pyne, Stephen G.'

_publ_section_title
;
 The Pd-catalysed asymmetric allylic alkylation reactions of sulfamidate
 imines
;
_journal_name_full 'Chemical Science'
_journal_paper_doi 10.1039/D1SC03268B
_journal_year 2021
_chemical_formula_moiety 'C20 H21 N O3 S'
_chemical_formula_sum 'C20 H21 N O3 S'
_chemical_formula_weight 355.44
_chemical_name_common (rac)-3aa
_chemical_name_systematic (E)-5-(hex-2-en-1-yl)-4,5-diphenyl-5H-1,2,3-oxathiazole-2,2,-dioxide
_space_group_crystal_system triclinic
_space_group_IT_number 2
_space_group_name_Hall '-P 1'
_space_group_name_H-M_alt 'P -1'
_atom_sites_solution_hydrogens geom
_atom_sites_solution_primary dual
_audit_creation_date 2019-09-03
_audit_creation_method
;
Olex2 1.2
(compiled 2018.05.29 svn.r3508 for OlexSys, GUI svn.r5506)
;
_audit_update_record
;
2021-06-03 deposited with the CCDC.	2021-08-17 downloaded from the CCDC.
;
_cell_angle_alpha 82.217(3)
_cell_angle_beta 83.123(3)
_cell_angle_gamma 67.004(3)
_cell_formula_units_Z 2
_cell_length_a 8.9169(3)
_cell_length_b 10.0932(3)
_cell_length_c 10.9734(4)
_cell_measurement_reflns_used 10939
_cell_measurement_temperature 150.00(10)
_cell_measurement_theta_max 30.6180
_cell_measurement_theta_min 2.4760
_cell_volume 898.33(6)
_computing_cell_refinement 'CrysAlisPro 1.171.40.48a (Rigaku OD, 2019)'
_computing_data_collection 'CrysAlisPro 1.171.40.48a (Rigaku OD, 2019)'
_computing_data_reduction 'CrysAlisPro 1.171.40.48a (Rigaku OD, 2019)'
_computing_molecular_graphics 'Olex2 (Dolomanov et al., 2009)'
_computing_publication_material 'Olex2 (Dolomanov et al., 2009)'
_computing_structure_refinement 'ShelXL (Sheldrick, 2015)'
_computing_structure_solution 'ShelXT (Sheldrick, 2015)'
_diffrn_ambient_environment N~2~
_diffrn_ambient_temperature 150.00(10)
_diffrn_detector 'HyPix Bantam HPC-3000'
_diffrn_detector_area_resol_mean 10.0000
_diffrn_measured_fraction_theta_full 0.991
_diffrn_measured_fraction_theta_max 0.955
_diffrn_measurement_details
;
List of Runs (angles in degrees, time in seconds):

  # Type    Start    End  Width  t~exp~   \w     \q     \k     \f   Frames
#--------------------------------------------------------------------------
  1  \w    -74.00 110.00   0.50    4.00    --   20.00  54.00 -26.84  368
  2  \w    -74.00 110.00   0.50    4.00    --   20.00  54.00 -26.84  368
  3  \w    -74.00 110.00   0.50    4.00    --   20.00  54.00-129.88  368
  4  \w    -74.00 110.00   0.50    4.00    --   20.00  54.00  30.00  368
  5  \w    -74.00 110.00   0.50    4.00    --   20.00  54.00  86.03  368
  6  \w    -74.00 110.00   0.50    4.00    --   20.00  54.00-180.00  368
  7  \w    -74.00 110.00   0.50    4.00    --   20.00  54.00 -90.00  368
  8  \w    -74.00 110.00   0.50    4.00    --   20.00  54.00 -60.00  368
  9  \w    -74.00 -66.50   0.50    4.00    --   20.00  54.00 -60.00   15
;
_diffrn_measurement_device 'two-circle diffractometer'
_diffrn_measurement_device_type 'XtaLAB Mini II'
_diffrn_measurement_method '\w scans'
_diffrn_orient_matrix_type 'CrysAlisPro convention (1999,Acta A55,543-557)'
_diffrn_orient_matrix_UB_11 -0.0121738000
_diffrn_orient_matrix_UB_12 -0.0380026000
_diffrn_orient_matrix_UB_13 -0.0453000000
_diffrn_orient_matrix_UB_21 -0.0189544000
_diffrn_orient_matrix_UB_22 -0.0476543000
_diffrn_orient_matrix_UB_23 0.0471832000
_diffrn_orient_matrix_UB_31 -0.0836662000
_diffrn_orient_matrix_UB_32 0.0465642000
_diffrn_orient_matrix_UB_33 0.0008659000
_diffrn_radiation_monochromator graphite
_diffrn_radiation_probe x-ray
_diffrn_radiation_type MoK\a
_diffrn_radiation_wavelength 0.71073
_diffrn_reflns_av_R_equivalents 0.0230
_diffrn_reflns_av_unetI/netI 0.0156
_diffrn_reflns_Laue_measured_fraction_full 0.991
_diffrn_reflns_Laue_measured_fraction_max 0.955
_diffrn_reflns_limit_h_max 12
_diffrn_reflns_limit_h_min -12
_diffrn_reflns_limit_k_max 14
_diffrn_reflns_limit_k_min -14
_diffrn_reflns_limit_l_max 15
_diffrn_reflns_limit_l_min -15
_diffrn_reflns_number 23029
_diffrn_reflns_point_group_measured_fraction_full 0.991
_diffrn_reflns_point_group_measured_fraction_max 0.955
_diffrn_reflns_theta_full 25.242
_diffrn_reflns_theta_max 30.503
_diffrn_reflns_theta_min 2.202
_diffrn_source 'fine-focus sealed X-ray tube'
_diffrn_source_type 'Rigaku (Mo) X-ray Source'
_exptl_absorpt_coefficient_mu 0.199
_exptl_absorpt_correction_T_max 1.00000
_exptl_absorpt_correction_T_min 0.92181
_exptl_absorpt_correction_type multi-scan
_exptl_absorpt_process_details
;
CrysAlisPro 1.171.40.48a (Rigaku Oxford Diffraction, 2019)
Empirical absorption correction using spherical harmonics,
 implemented in SCALE3 ABSPACK scaling algorithm.
;
_exptl_crystal_colour colourless
_exptl_crystal_colour_primary colourless
_exptl_crystal_density_diffrn 1.314
_exptl_crystal_description block
_exptl_crystal_F_000 376
_exptl_crystal_recrystallization_method 'Et2O evaporation'
_exptl_crystal_size_max 0.56
_exptl_crystal_size_mid 0.5
_exptl_crystal_size_min 0.35
_refine_diff_density_max 0.426
_refine_diff_density_min -0.424
_refine_diff_density_rms 0.049
_refine_ls_extinction_method none
_refine_ls_goodness_of_fit_ref 1.047
_refine_ls_hydrogen_treatment constr
_refine_ls_matrix_type full
_refine_ls_number_parameters 227
_refine_ls_number_reflns 5236
_refine_ls_number_restraints 0
_refine_ls_restrained_S_all 1.047
_refine_ls_R_factor_all 0.0383
_refine_ls_R_factor_gt 0.0341
_refine_ls_shift/su_max 0.000
_refine_ls_shift/su_mean 0.000
_refine_ls_structure_factor_coef Fsqd
_refine_ls_weighting_details 'w=1/[\s^2^(Fo^2^)+(0.0544P)^2^+0.2355P] where P=(Fo^2^+2Fc^2^)/3'
_refine_ls_weighting_scheme calc
_refine_ls_wR_factor_gt 0.0955
_refine_ls_wR_factor_ref 0.0981
_reflns_Friedel_coverage 0.000
_reflns_number_gt 4661
_reflns_number_total 5236
_reflns_threshold_expression 'I > 2\s(I)'
_cod_data_source_file d1sc03268b2.cif
_cod_data_source_block (rac)-3aa_exp_192_hp
_cod_original_cell_volume 898.33(5)
_cod_database_code 1564386
_shelx_shelxl_version_number 2017/1
_chemical_oxdiff_formula C20H21NO3S
_shelx_space_group_comment
;
The symmetry employed for this shelxl refinement is uniquely defined
by the following loop, which should always be used as a source of
symmetry information in preference to the above space-group names.
They are only intended as comments.
;
_shelx_estimated_absorpt_t_max 0.934
_shelx_estimated_absorpt_t_min 0.897
_reflns_odcompleteness_completeness 95.51
_reflns_odcompleteness_iscentric 1
_reflns_odcompleteness_theta 30.44
_olex2_refinement_description
;
1. Fixed Uiso
 At 1.2 times of:
  All C(H) groups, All C(H,H) groups
 At 1.5 times of:
  All C(H,H,H) groups
2.a Secondary CH2 refined with riding coordinates:
 C1H(H1HA,H1HB), C4H(H4HA,H4HB), C5H(H5HA,H5HB)
2.b Aromatic/amide H refined with riding coordinates:
 C42(H42), C43(H43), C44(H44), C45(H45), C46(H46), C52(H52), C53(H53),
 C54(H54), C55(H55), C56(H56), C2H(H2H), C3H(H3H)
2.c Idealised Me refined as rotating group:
 C6H(H6HA,H6HB,H6HC)
;
_olex2_exptl_crystal_mounting_method 'MiTeGen mount + Paratone'
_olex2_submission_special_instructions 'No special instructions were received'
_oxdiff_exptl_absorpt_empirical_details
;
Empirical correction (ABSPACK) includes:
- Absorption correction using spherical harmonics
- Frame scaling
;
_oxdiff_exptl_absorpt_empirical_full_max 1.161
_oxdiff_exptl_absorpt_empirical_full_min 0.920

loop_
_space_group_symop_operation_xyz
'x, y, z'
'-x, -y, -z'

loop_
_atom_site_label
_atom_site_type_symbol
_atom_site_fract_x
_atom_site_fract_y
_atom_site_fract_z
_atom_site_U_iso_or_equiv
_atom_site_adp_type
_atom_site_occupancy
_atom_site_site_symmetry_order
_atom_site_calc_flag
_atom_site_refinement_flags_posn
_atom_site_refinement_flags_adp
_atom_site_refinement_flags_occupancy
_atom_site_disorder_assembly
_atom_site_disorder_group
S2 S 0.34854(3) 0.67601(2) 0.31152(2) 0.02295(7) Uani 1 1 d . . . . .
O1 O 0.43369(9) 0.58583(7) 0.19632(6) 0.02097(14) Uani 1 1 d . . . . .
O2 O 0.21111(11) 0.79943(8) 0.27238(9) 0.0359(2) Uani 1 1 d . . . . .
O3 O 0.46854(11) 0.69827(9) 0.37166(8) 0.03366(19) Uani 1 1 d . . . . .
N3 N 0.28969(11) 0.55481(9) 0.39693(8) 0.02174(16) Uani 1 1 d . . . . .
C4 C 0.33904(11) 0.43744(9) 0.34331(8) 0.01664(16) Uani 1 1 d . . . . .
C5 C 0.43135(11) 0.43962(9) 0.21604(8) 0.01671(16) Uani 1 1 d . . . . .
C41 C 0.30130(11) 0.31269(10) 0.40078(8) 0.01777(17) Uani 1 1 d . . . . .
C42 C 0.18792(12) 0.33197(11) 0.50337(9) 0.02324(19) Uani 1 1 d . . . . .
H42 H 0.138724 0.423764 0.534795 0.028 Uiso 1 1 calc R . . . .
C43 C 0.14714(14) 0.21771(13) 0.55927(10) 0.0300(2) Uani 1 1 d . . . . .
H43 H 0.069806 0.231426 0.628641 0.036 Uiso 1 1 calc R . . . .
C44 C 0.21922(15) 0.08330(13) 0.51397(11) 0.0332(2) Uani 1 1 d . . . . .
H44 H 0.190741 0.005279 0.552309 0.040 Uiso 1 1 calc R . . . .
C45 C 0.33223(15) 0.06240(12) 0.41332(12) 0.0323(2) Uani 1 1 d . . . . .
H45 H 0.381634 -0.029997 0.382989 0.039 Uiso 1 1 calc R . . . .
C46 C 0.37379(13) 0.17643(11) 0.35635(10) 0.0249(2) Uani 1 1 d . . . . .
H46 H 0.451491 0.161775 0.287180 0.030 Uiso 1 1 calc R . . . .
C51 C 0.60834(11) 0.33385(10) 0.21569(9) 0.01888(17) Uani 1 1 d . . . . .
C52 C 0.70135(13) 0.33228(11) 0.31001(10) 0.0253(2) Uani 1 1 d . . . . .
H52 H 0.653427 0.396061 0.372549 0.030 Uiso 1 1 calc R . . . .
C53 C 0.86368(14) 0.23780(13) 0.31272(12) 0.0339(3) Uani 1 1 d . . . . .
H53 H 0.926675 0.237785 0.376682 0.041 Uiso 1 1 calc R . . . .
C54 C 0.93408(14) 0.14349(12) 0.22235(14) 0.0380(3) Uani 1 1 d . . . . .
H54 H 1.044635 0.077904 0.224953 0.046 Uiso 1 1 calc R . . . .
C55 C 0.84258(16) 0.14539(13) 0.12845(13) 0.0386(3) Uani 1 1 d . . . . .
H55 H 0.890878 0.081068 0.066345 0.046 Uiso 1 1 calc R . . . .
C56 C 0.68006(14) 0.24086(12) 0.12408(10) 0.0283(2) Uani 1 1 d . . . . .
H56 H 0.618457 0.242362 0.058650 0.034 Uiso 1 1 calc R . . . .
C1H C 0.33130(12) 0.42898(11) 0.11542(8) 0.02176(18) Uani 1 1 d . . . . .
H1HA H 0.386645 0.441809 0.033525 0.026 Uiso 1 1 calc R . . . .
H1HB H 0.328017 0.331168 0.125258 0.026 Uiso 1 1 calc R . . . .
C2H C 0.15934(12) 0.53975(11) 0.11987(9) 0.02315(19) Uani 1 1 d . . . . .
H2H H 0.143169 0.638028 0.095301 0.028 Uiso 1 1 calc R . . . .
C3H C 0.02866(13) 0.50788(11) 0.15627(9) 0.02333(19) Uani 1 1 d . . . . .
H3H H 0.047716 0.409307 0.182179 0.028 Uiso 1 1 calc R . . . .
C4H C -0.14589(13) 0.61226(12) 0.16045(9) 0.0248(2) Uani 1 1 d . . . . .
H4HA H -0.189782 0.616311 0.247709 0.030 Uiso 1 1 calc R . . . .
H4HB H -0.209215 0.573669 0.117328 0.030 Uiso 1 1 calc R . . . .
C5H C -0.17527(14) 0.76574(13) 0.10386(11) 0.0306(2) Uani 1 1 d . . . . .
H5HA H -0.137653 0.763968 0.015258 0.037 Uiso 1 1 calc R . . . .
H5HB H -0.110201 0.804826 0.144544 0.037 Uiso 1 1 calc R . . . .
C6H C -0.35504(16) 0.86479(15) 0.11737(14) 0.0421(3) Uani 1 1 d . . . . .
H6HA H -0.370210 0.960298 0.074367 0.063 Uiso 1 1 calc GR . . . .
H6HB H -0.389950 0.874288 0.204987 0.063 Uiso 1 1 calc GR . . . .
H6HC H -0.420563 0.823498 0.081454 0.063 Uiso 1 1 calc GR . . . .

loop_
_atom_site_aniso_label
_atom_site_aniso_U_11
_atom_site_aniso_U_22
_atom_site_aniso_U_33
_atom_site_aniso_U_23
_atom_site_aniso_U_13
_atom_site_aniso_U_12
S2 0.02434(14) 0.01483(11) 0.02972(13) -0.00403(8) 0.00006(9) -0.00747(9)
O1 0.0239(3) 0.0166(3) 0.0226(3) 0.0004(2) 0.0005(2) -0.0093(3)
O2 0.0298(4) 0.0177(3) 0.0521(5) -0.0004(3) 0.0003(4) -0.0022(3)
O3 0.0387(5) 0.0292(4) 0.0407(4) -0.0099(3) -0.0042(3) -0.0187(4)
N3 0.0244(4) 0.0192(4) 0.0219(4) -0.0054(3) 0.0024(3) -0.0086(3)
C4 0.0162(4) 0.0172(4) 0.0163(4) -0.0017(3) -0.0012(3) -0.0061(3)
C5 0.0190(4) 0.0158(4) 0.0163(4) -0.0009(3) -0.0001(3) -0.0081(3)
C41 0.0186(4) 0.0189(4) 0.0165(4) 0.0002(3) -0.0021(3) -0.0083(3)
C42 0.0221(5) 0.0290(5) 0.0188(4) -0.0013(3) 0.0003(3) -0.0107(4)
C43 0.0281(5) 0.0418(6) 0.0230(5) 0.0047(4) 0.0001(4) -0.0194(5)
C44 0.0363(6) 0.0332(5) 0.0356(6) 0.0105(4) -0.0055(5) -0.0227(5)
C45 0.0372(6) 0.0209(5) 0.0408(6) 0.0006(4) -0.0005(5) -0.0149(4)
C46 0.0274(5) 0.0195(4) 0.0281(5) -0.0031(3) 0.0035(4) -0.0106(4)
C51 0.0178(4) 0.0167(4) 0.0215(4) -0.0002(3) 0.0017(3) -0.0073(3)
C52 0.0228(5) 0.0240(4) 0.0280(5) 0.0009(4) -0.0044(4) -0.0081(4)
C53 0.0225(5) 0.0307(5) 0.0455(7) 0.0109(5) -0.0089(4) -0.0098(4)
C54 0.0198(5) 0.0237(5) 0.0603(8) 0.0085(5) 0.0044(5) -0.0035(4)
C55 0.0298(6) 0.0272(5) 0.0513(7) -0.0107(5) 0.0156(5) -0.0060(5)
C56 0.0266(5) 0.0270(5) 0.0304(5) -0.0091(4) 0.0063(4) -0.0095(4)
C1H 0.0226(5) 0.0281(5) 0.0167(4) -0.0028(3) -0.0016(3) -0.0118(4)
C2H 0.0235(5) 0.0275(5) 0.0198(4) 0.0020(3) -0.0052(3) -0.0114(4)
C3H 0.0259(5) 0.0269(5) 0.0199(4) -0.0024(3) -0.0020(3) -0.0128(4)
C4H 0.0231(5) 0.0327(5) 0.0216(4) -0.0031(4) -0.0016(3) -0.0137(4)
C5H 0.0274(5) 0.0333(5) 0.0307(5) 0.0013(4) -0.0048(4) -0.0119(4)
C6H 0.0318(7) 0.0363(6) 0.0543(8) -0.0023(6) -0.0085(5) -0.0081(5)

loop_
_atom_type_symbol
_atom_type_description
_atom_type_scat_dispersion_real
_atom_type_scat_dispersion_imag
_atom_type_scat_source
C C 0.0033 0.0016 'International Tables Vol C Tables 4.2.6.8 and 6.1.1.4'
H H 0.0000 0.0000 'International Tables Vol C Tables 4.2.6.8 and 6.1.1.4'
N N 0.0061 0.0033 'International Tables Vol C Tables 4.2.6.8 and 6.1.1.4'
O O 0.0106 0.0060 'International Tables Vol C Tables 4.2.6.8 and 6.1.1.4'
S S 0.1246 0.1234 'International Tables Vol C Tables 4.2.6.8 and 6.1.1.4'

loop_
_geom_angle_atom_site_label_1
_geom_angle_atom_site_label_2
_geom_angle_atom_site_label_3
_geom_angle
_geom_angle_site_symmetry_1
_geom_angle_site_symmetry_3
_geom_angle_publ_flag
O1 S2 N3 98.46(4) . . ?
O2 S2 O1 108.75(5) . . ?
O2 S2 O3 118.11(5) . . ?
O2 S2 N3 110.80(5) . . ?
O3 S2 O1 109.60(5) . . ?
O3 S2 N3 109.32(5) . . ?
C5 O1 S2 111.84(5) . . ?
C4 N3 S2 110.15(7) . . ?
N3 C4 C5 116.10(8) . . ?
N3 C4 C41 120.70(8) . . ?
C41 C4 C5 123.15(7) . . ?
O1 C5 C4 103.37(7) . . ?
O1 C5 C51 106.92(7) . . ?
O1 C5 C1H 106.71(7) . . ?
C4 C5 C1H 110.31(7) . . ?
C51 C5 C4 112.36(7) . . ?
C51 C5 C1H 116.15(8) . . ?
C42 C41 C4 118.42(8) . . ?
C46 C41 C4 122.44(8) . . ?
C46 C41 C42 119.13(9) . . ?
C41 C42 H42 119.9 . . ?
C43 C42 C41 120.29(10) . . ?
C43 C42 H42 119.9 . . ?
C42 C43 H43 120.0 . . ?
C42 C43 C44 120.04(10) . . ?
C44 C43 H43 120.0 . . ?
C43 C44 H44 119.8 . . ?
C45 C44 C43 120.31(10) . . ?
C45 C44 H44 119.8 . . ?
C44 C45 H45 119.9 . . ?
C44 C45 C46 120.12(10) . . ?
C46 C45 H45 119.9 . . ?
C41 C46 H46 119.9 . . ?
C45 C46 C41 120.11(10) . . ?
C45 C46 H46 119.9 . . ?
C52 C51 C5 118.44(8) . . ?
C56 C51 C5 122.15(9) . . ?
C56 C51 C52 119.40(9) . . ?
C51 C52 H52 119.9 . . ?
C53 C52 C51 120.24(10) . . ?
C53 C52 H52 119.9 . . ?
C52 C53 H53 119.9 . . ?
C54 C53 C52 120.21(11) . . ?
C54 C53 H53 119.9 . . ?
C53 C54 H54 120.2 . . ?
C55 C54 C53 119.67(11) . . ?
C55 C54 H54 120.2 . . ?
C54 C55 H55 119.7 . . ?
C54 C55 C56 120.60(11) . . ?
C56 C55 H55 119.7 . . ?
C51 C56 C55 119.86(11) . . ?
C51 C56 H56 120.1 . . ?
C55 C56 H56 120.1 . . ?
C5 C1H H1HA 109.0 . . ?
C5 C1H H1HB 109.0 . . ?
H1HA C1H H1HB 107.8 . . ?
C2H C1H C5 112.83(8) . . ?
C2H C1H H1HA 109.0 . . ?
C2H C1H H1HB 109.0 . . ?
C1H C2H H2H 118.2 . . ?
C3H C2H C1H 123.68(9) . . ?
C3H C2H H2H 118.2 . . ?
C2H C3H H3H 116.8 . . ?
C2H C3H C4H 126.40(10) . . ?
C4H C3H H3H 116.8 . . ?
C3H C4H H4HA 108.3 . . ?
C3H C4H H4HB 108.3 . . ?
C3H C4H C5H 115.90(9) . . ?
H4HA C4H H4HB 107.4 . . ?
C5H C4H H4HA 108.3 . . ?
C5H C4H H4HB 108.3 . . ?
C4H C5H H5HA 109.2 . . ?
C4H C5H H5HB 109.2 . . ?
C4H C5H C6H 111.92(10) . . ?
H5HA C5H H5HB 107.9 . . ?
C6H C5H H5HA 109.2 . . ?
C6H C5H H5HB 109.2 . . ?
C5H C6H H6HA 109.5 . . ?
C5H C6H H6HB 109.5 . . ?
C5H C6H H6HC 109.5 . . ?
H6HA C6H H6HB 109.5 . . ?
H6HA C6H H6HC 109.5 . . ?
H6HB C6H H6HC 109.5 . . ?

loop_
_geom_bond_atom_site_label_1
_geom_bond_atom_site_label_2
_geom_bond_distance
_geom_bond_site_symmetry_2
_geom_bond_publ_flag
S2 O1 1.5953(7) . ?
S2 O2 1.4235(8) . ?
S2 O3 1.4240(9) . ?
S2 N3 1.6503(9) . ?
O1 C5 1.4702(11) . ?
N3 C4 1.2894(11) . ?
C4 C5 1.5360(12) . ?
C4 C41 1.4702(12) . ?
C5 C51 1.5211(13) . ?
C5 C1H 1.5393(13) . ?
C41 C42 1.4001(13) . ?
C41 C46 1.3995(13) . ?
C42 H42 0.9500 . ?
C42 C43 1.3860(14) . ?
C43 H43 0.9500 . ?
C43 C44 1.3877(18) . ?
C44 H44 0.9500 . ?
C44 C45 1.3822(17) . ?
C45 H45 0.9500 . ?
C45 C46 1.3913(14) . ?
C46 H46 0.9500 . ?
C51 C52 1.3964(14) . ?
C51 C56 1.3904(13) . ?
C52 H52 0.9500 . ?
C52 C53 1.3891(15) . ?
C53 H53 0.9500 . ?
C53 C54 1.3868(19) . ?
C54 H54 0.9500 . ?
C54 C55 1.383(2) . ?
C55 H55 0.9500 . ?
C55 C56 1.3943(16) . ?
C56 H56 0.9500 . ?
C1H H1HA 0.9900 . ?
C1H H1HB 0.9900 . ?
C1H C2H 1.5037(14) . ?
C2H H2H 0.9500 . ?
C2H C3H 1.3295(14) . ?
C3H H3H 0.9500 . ?
C3H C4H 1.4998(14) . ?
C4H H4HA 0.9900 . ?
C4H H4HB 0.9900 . ?
C4H C5H 1.5216(16) . ?
C5H H5HA 0.9900 . ?
C5H H5HB 0.9900 . ?
C5H C6H 1.5239(17) . ?
C6H H6HA 0.9800 . ?
C6H H6HB 0.9800 . ?
C6H H6HC 0.9800 . ?

loop_
_geom_torsion_atom_site_label_1
_geom_torsion_atom_site_label_2
_geom_torsion_atom_site_label_3
_geom_torsion_atom_site_label_4
_geom_torsion
_geom_torsion_site_symmetry_1
_geom_torsion_site_symmetry_2
_geom_torsion_site_symmetry_3
_geom_torsion_site_symmetry_4
_geom_torsion_publ_flag
S2 O1 C5 C4 1.75(8) . . . . ?
S2 O1 C5 C51 -117.00(7) . . . . ?
S2 O1 C5 C1H 118.09(7) . . . . ?
S2 N3 C4 C5 -2.11(11) . . . . ?
S2 N3 C4 C41 -179.69(7) . . . . ?
O1 S2 N3 C4 2.84(8) . . . . ?
O1 C5 C51 C52 65.32(10) . . . . ?
O1 C5 C51 C56 -113.83(9) . . . . ?
O1 C5 C1H C2H -59.31(10) . . . . ?
O2 S2 O1 C5 -118.14(7) . . . . ?
O2 S2 N3 C4 116.67(8) . . . . ?
O3 S2 O1 C5 111.39(7) . . . . ?
O3 S2 N3 C4 -111.46(8) . . . . ?
N3 S2 O1 C5 -2.69(7) . . . . ?
N3 C4 C5 O1 0.29(11) . . . . ?
N3 C4 C5 C51 115.20(9) . . . . ?
N3 C4 C5 C1H -113.48(9) . . . . ?
N3 C4 C41 C42 10.87(13) . . . . ?
N3 C4 C41 C46 -169.44(9) . . . . ?
C4 C5 C51 C52 -47.41(11) . . . . ?
C4 C5 C51 C56 133.43(9) . . . . ?
C4 C5 C1H C2H 52.31(10) . . . . ?
C4 C41 C42 C43 179.11(9) . . . . ?
C4 C41 C46 C45 -179.23(10) . . . . ?
C5 C4 C41 C42 -166.54(9) . . . . ?
C5 C4 C41 C46 13.15(14) . . . . ?
C5 C51 C52 C53 -179.69(9) . . . . ?
C5 C51 C56 C55 -179.65(10) . . . . ?
C5 C1H C2H C3H -108.87(11) . . . . ?
C41 C4 C5 O1 177.80(8) . . . . ?
C41 C4 C5 C51 -67.28(11) . . . . ?
C41 C4 C5 C1H 64.04(11) . . . . ?
C41 C42 C43 C44 0.26(16) . . . . ?
C42 C41 C46 C45 0.46(15) . . . . ?
C42 C43 C44 C45 0.21(18) . . . . ?
C43 C44 C45 C46 -0.35(18) . . . . ?
C44 C45 C46 C41 0.01(17) . . . . ?
C46 C41 C42 C43 -0.60(15) . . . . ?
C51 C5 C1H C2H -178.39(8) . . . . ?
C51 C52 C53 C54 -0.56(16) . . . . ?
C52 C51 C56 C55 1.20(15) . . . . ?
C52 C53 C54 C55 0.94(17) . . . . ?
C53 C54 C55 C56 -0.24(18) . . . . ?
C54 C55 C56 C51 -0.83(18) . . . . ?
C56 C51 C52 C53 -0.51(15) . . . . ?
C1H C5 C51 C52 -175.72(8) . . . . ?
C1H C5 C51 C56 5.13(13) . . . . ?
C1H C2H C3H C4H -178.65(9) . . . . ?
C2H C3H C4H C5H 7.30(15) . . . . ?
C3H C4H C5H C6H -177.62(10) . . . . ?
